data_4112255
loop_
_publ_author_name
'Paul T. O'Sullivan'
'Wilm Buhr'
'Mary Ann M. Fuhry'
'Justin R. Harrison'
'John E. Davies'
'Neil Feeder'
'David R. Marshall'
'Jonathan W. Burton'
'Andrew B. Holmes'

_publ_section_title
;
 A Concise Synthesis of the Octalactins
;
_journal_name_full 'Journal of the American Chemical Society'
_journal_page_first 2194
_journal_page_last 2207
_journal_paper_doi 10.1021/ja038353w
_journal_volume 126
_journal_year 2004
_chemical_formula_sum 'C13 H20 O5'
_chemical_formula_weight 256.29
_chemical_name_systematic
; 
? 
;
_space_group_IT_number 144
_symmetry_cell_setting trigonal
_symmetry_space_group_name_Hall 'P 31'
_symmetry_space_group_name_H-M 'P 31'
_atom_sites_solution_hydrogens geom
_atom_sites_solution_primary direct
_atom_sites_solution_secondary difmap
_audit_creation_method SHELXL
_cell_angle_alpha 90.00
_cell_angle_beta 90.00
_cell_angle_gamma 120.00
_cell_formula_units_Z 3
_cell_length_a 12.843(2)
_cell_length_b 12.843(2)
_cell_length_c 7.107(3)
_cell_measurement_reflns_used 25
_cell_measurement_temperature 180(2)
_cell_measurement_theta_max 30
_cell_measurement_theta_min 20
_cell_volume 1015.2(5)
_computing_structure_refinement 'SHELXL-93 (Sheldrick, 1993)'
_computing_structure_solution 'SHELXS-86 (Sheldrick, 1990)'
_diffrn_ambient_temperature 180(2)
_diffrn_measurement_device 'Rigaku AFC7r'
_diffrn_measurement_method \w/1\q
_diffrn_radiation_monochromator graphite
_diffrn_radiation_source 'rotating anode'
_diffrn_radiation_type MoK\a
_diffrn_radiation_wavelength 0.71069
_diffrn_reflns_av_R_equivalents 0.0352
_diffrn_reflns_av_sigmaI/netI 0.0600
_diffrn_reflns_limit_h_max 14
_diffrn_reflns_limit_h_min -16
_diffrn_reflns_limit_k_max 16
_diffrn_reflns_limit_k_min 0
_diffrn_reflns_limit_l_max 8
_diffrn_reflns_limit_l_min 0
_diffrn_reflns_number 2518
_diffrn_reflns_theta_max 27.45
_diffrn_reflns_theta_min 3.17
_diffrn_standards_decay_% 0.7
_diffrn_standards_interval_count 200
_diffrn_standards_number 3
_exptl_absorpt_coefficient_mu 0.096
_exptl_absorpt_correction_type none
_exptl_crystal_colour white
_exptl_crystal_density_diffrn 1.258
_exptl_crystal_description block
_exptl_crystal_F_000 414
_exptl_crystal_size_max 0.40
_exptl_crystal_size_mid 0.20
_exptl_crystal_size_min 0.20
_refine_diff_density_max 0.169
_refine_diff_density_min -0.182
_refine_diff_density_rms 0.041
_refine_ls_abs_structure_details 'Flack H D (1983), Acta Cryst. A39, 876-881'
_refine_ls_abs_structure_Flack 0.73(160)
_refine_ls_extinction_method none
_refine_ls_goodness_of_fit_all 1.050
_refine_ls_goodness_of_fit_obs 1.098
_refine_ls_hydrogen_treatment mixed
_refine_ls_matrix_type full
_refine_ls_number_parameters 176
_refine_ls_number_reflns 1604
_refine_ls_number_restraints 1
_refine_ls_restrained_S_all 1.055
_refine_ls_restrained_S_obs 1.098
_refine_ls_R_factor_all 0.0613
_refine_ls_R_factor_obs 0.0443
_refine_ls_shift/esd_max 0.006
_refine_ls_shift/esd_mean 0.001
_refine_ls_structure_factor_coef Fsqd
_refine_ls_weighting_details 'w=1/[\s^2^(Fo^2^)+(0.0380P)^2^+0.0000P] where P=(Fo^2^+2Fc^2^)/3'
_refine_ls_weighting_scheme calc
_refine_ls_wR_factor_all 0.1013
_refine_ls_wR_factor_obs 0.0938
_reflns_number_observed 1291
_reflns_number_total 1608
_reflns_observed_criterion >2sigma(I)
_cod_data_source_file ja038353wsi20030905_071549.cif
_cod_data_source_block ah9803
_cod_depositor_comments
;
The following automatic conversions were performed:

'_refine_ls_weighting_scheme' value 'calc
w=1/[\s^2^(Fo^2^)+(0.0380P)^2^+0.0000P] where P=(Fo^2^+2Fc^2^)/3' was
changed to 'calc'. New tag '_refine_ls_weighting_details' was
created. The value of the new tag was set to
'w=1/[\s^2^(Fo^2^)+(0.0380P)^2^+0.0000P] where P=(Fo^2^+2Fc^2^)/3'.

Automatic conversion script
Id: cif_fix_values 3143 2015-03-26 13:38:13Z robertas 
;
_cod_database_code 4112255

loop_
_symmetry_equiv_pos_as_xyz
'x, y, z'
'-y, x-y, z+1/3'
'-x+y, -x, z+2/3'

loop_
_atom_site_aniso_label
_atom_site_aniso_U_11
_atom_site_aniso_U_22
_atom_site_aniso_U_33
_atom_site_aniso_U_23
_atom_site_aniso_U_13
_atom_site_aniso_U_12
O1 0.070(2) 0.0271(13) 0.050(2) 0.0105(12) 0.0138(15) 0.0185(13)
O2 0.0286(12) 0.0231(11) 0.0360(13) -0.0009(10) -0.0038(10) 0.0120(9)
O3 0.0357(14) 0.0384(14) 0.056(2) -0.0114(12) 0.0078(13) 0.0198(11)
O4 0.044(5) 0.038(4) 0.063(8) -0.001(5) 0.015(4) 0.015(4)
O4' 0.083(10) 0.060(6) 0.063(8) 0.022(6) 0.034(6) 0.042(7)
O5 0.0337(11) 0.0154(10) 0.0288(12) -0.0002(9) -0.0049(10) 0.0097(9)
C1 0.039(2) 0.031(2) 0.037(2) -0.002(2) -0.010(2) 0.021(2)
C2 0.044(2) 0.037(2) 0.049(2) -0.005(2) -0.008(2) 0.028(2)
C3 0.032(2) 0.029(2) 0.042(2) -0.006(2) 0.001(2) 0.0189(14)
C4 0.025(2) 0.0233(15) 0.024(2) 0.0024(13) 0.0041(13) 0.0089(13)
C5 0.026(2) 0.0199(14) 0.0211(15) -0.0002(12) -0.0020(13) 0.0092(13)
C6 0.029(2) 0.0177(14) 0.026(2) 0.0014(12) -0.0007(13) 0.0098(13)
C7 0.0207(14) 0.0164(14) 0.033(2) -0.0041(13) -0.0058(13) 0.0086(12)
C8 0.025(2) 0.0192(14) 0.027(2) -0.0016(12) 0.0005(13) 0.0075(12)
C9 0.038(2) 0.025(2) 0.023(2) -0.0017(13) -0.0029(14) 0.0149(14)
C10 0.030(2) 0.0235(15) 0.039(2) -0.0070(15) 0.0016(15) 0.0096(13)
C11 0.030(2) 0.028(2) 0.037(2) -0.0018(15) 0.008(2) 0.0078(14)
C12 0.052(2) 0.056(2) 0.040(2) 0.009(2) 0.011(2) 0.039(2)
C13 0.056(2) 0.068(3) 0.048(2) 0.001(2) 0.010(2) 0.045(2)

loop_
_atom_site_label
_atom_site_type_symbol
_atom_site_fract_x
_atom_site_fract_y
_atom_site_fract_z
_atom_site_U_iso_or_equiv
_atom_site_thermal_displace_type
_atom_site_occupancy
_atom_site_calc_flag
_atom_site_refinement_flags
O1 O 0.5564(3) -0.1739(2) 1.0873(4) 0.0515(7) Uani 1 d .
O2 O 0.6879(2) 0.0118(2) 0.9837(3) 0.0296(5) Uani 1 d .
O3 O 0.7222(2) -0.1499(2) 0.4996(4) 0.0426(7) Uani 1 d .
O4 O 0.8940(11) 0.0248(12) 0.4434(19) 0.051(3) Uani 0.50 d P
O4' O 0.8576(13) 0.0231(14) 0.3822(19) 0.066(4) Uani 0.50 d P
O5 O 0.6282(2) 0.2554(2) 0.8741(3) 0.0271(5) Uani 1 d .
H5 H 0.6432(2) 0.2970(2) 0.7761(3) 0.033 Uiso 1 calc R
C1 C 0.6349(3) -0.1094(3) 0.9816(5) 0.0345(8) Uani 1 d .
C2 C 0.6880(3) -0.1482(3) 0.8276(6) 0.0401(9) Uani 1 d .
H2A H 0.6425(3) -0.2369(3) 0.8168(6) 0.048 Uiso 1 calc R
H2B H 0.7724(3) -0.1234(3) 0.8593(6) 0.048 Uiso 1 calc R
C3 C 0.6844(3) -0.0927(3) 0.6407(5) 0.0326(8) Uani 1 d .
H3 H 0.7418(3) -0.0041(3) 0.6429(5) 0.039 Uiso 1 calc R
C4 C 0.5597(3) -0.1172(3) 0.5916(4) 0.0253(7) Uani 1 d .
C5 C 0.5281(3) -0.0340(2) 0.6076(4) 0.0233(6) Uani 1 d .
H5A H 0.4466(3) -0.0597(2) 0.5789(4) 0.028 Uiso 1 calc R
C6 C 0.6036(3) 0.0957(2) 0.6650(4) 0.0253(6) Uani 1 d .
H6A H 0.6132(3) 0.1474(2) 0.5555(4) 0.030 Uiso 1 calc R
H6B H 0.6845(3) 0.1112(2) 0.7015(4) 0.030 Uiso 1 calc R
C7 C 0.5496(3) 0.1304(2) 0.8287(4) 0.0237(6) Uani 1 d .
H7 H 0.4718(3) 0.1216(2) 0.7841(4) 0.028 Uiso 1 calc R
C8 C 0.5236(3) 0.0567(3) 1.0090(5) 0.0252(6) Uani 1 d .
H8 H 0.4671(3) -0.0293(3) 0.9765(5) 0.030 Uiso 1 calc R
C9 C 0.6337(3) 0.0633(3) 1.1026(4) 0.0292(7) Uani 1 d .
H9A H 0.6934(3) 0.1484(3) 1.1295(4) 0.035 Uiso 1 calc R
H9B H 0.6097(3) 0.0195(3) 1.2238(4) 0.035 Uiso 1 calc R
C10 C 0.4701(3) -0.2445(3) 0.5341(5) 0.0326(7) Uani 1 d .
H10A H 0.4559(15) -0.2989(4) 0.6400(11) 0.039 Uiso 1 calc R
H10B H 0.5022(9) -0.2680(7) 0.4273(20) 0.039 Uiso 1 calc R
H10C H 0.3943(7) -0.2492(5) 0.4976(30) 0.039 Uiso 1 calc R
C11 C 0.4610(3) 0.0952(3) 1.1553(5) 0.0345(8) Uani 1 d .
H11A H 0.4302(17) 0.0366(11) 1.2583(16) 0.041 Uiso 1 calc R
H11B H 0.3942(12) 0.0988(19) 1.0956(9) 0.041 Uiso 1 calc R
H11C H 0.5188(6) 0.1746(9) 1.2053(22) 0.041 Uiso 1 calc R
C12 C 0.8206(4) -0.0809(4) 0.3986(6) 0.0442(10) Uani 1 d .
C13 C 0.8492(4) -0.1556(4) 0.2708(6) 0.0508(10) Uani 1 d .
H13A H 0.7758(6) -0.2150(16) 0.2065(28) 0.061 Uiso 1 calc R
H13B H 0.8818(22) -0.1972(19) 0.3448(8) 0.061 Uiso 1 calc R
H13C H 0.9087(18) -0.1037(5) 0.1774(24) 0.061 Uiso 1 calc R

loop_
_atom_type_symbol
_atom_type_description
_atom_type_scat_dispersion_real
_atom_type_scat_dispersion_imag
_atom_type_scat_source
C C 0.0033 0.0016 'International Tables Vol C Tables 4.2.6.8 and 6.1.1.4'
H H 0.0000 0.0000 'International Tables Vol C Tables 4.2.6.8 and 6.1.1.4'
O O 0.0106 0.0060 'International Tables Vol C Tables 4.2.6.8 and 6.1.1.4'

loop_
_geom_angle_atom_site_label_1
_geom_angle_atom_site_label_2
_geom_angle_atom_site_label_3
_geom_angle
C1 O2 C9 116.9(3)
C12 O3 C3 118.5(3)
O4' O4 C12 69.0(24)
O4 O4' C12 81.0(24)
C7 O5 H5 109.47(15)
O1 C1 O2 123.7(3)
O1 C1 C2 126.4(3)
O2 C1 C2 109.9(3)
C1 C2 C3 110.9(3)
C1 C2 H2A 109.5(2)
C3 C2 H2A 109.5(2)
C1 C2 H2B 109.5(2)
C3 C2 H2B 109.5(2)
H2A C2 H2B 108.1
O3 C3 C4 108.7(3)
O3 C3 C2 105.5(3)
C4 C3 C2 112.5(3)
O3 C3 H3 110.0(2)
C4 C3 H3 110.0(2)
C2 C3 H3 110.0(2)
C5 C4 C3 122.1(3)
C5 C4 C10 121.5(3)
C3 C4 C10 116.2(3)
C4 C5 C6 129.0(3)
C4 C5 H5A 115.5(2)
C6 C5 H5A 115.5(2)
C5 C6 C7 113.2(2)
C5 C6 H6A 108.9(2)
C7 C6 H6A 108.94(15)
C5 C6 H6B 108.9(2)
C7 C6 H6B 108.9(2)
H6A C6 H6B 107.8
O5 C7 C8 108.4(2)
O5 C7 C6 109.1(2)
C8 C7 C6 116.6(2)
O5 C7 H7 107.42(14)
C8 C7 H7 107.4(2)
C6 C7 H7 107.4(2)
C9 C8 C7 115.0(2)
C9 C8 C11 107.8(3)
C7 C8 C11 110.8(2)
C9 C8 H8 107.7(2)
C7 C8 H8 107.66(15)
C11 C8 H8 107.7(2)
O2 C9 C8 111.3(2)
O2 C9 H9A 109.36(15)
C8 C9 H9A 109.4(2)
O2 C9 H9B 109.4(2)
C8 C9 H9B 109.4(2)
H9A C9 H9B 108.0
C4 C10 H10A 109.5(2)
C4 C10 H10B 109.5(2)
H10A C10 H10B 109.5
C4 C10 H10C 109.5(2)
H10A C10 H10C 109.5
H10B C10 H10C 109.5
C8 C11 H11A 109.5(2)
C8 C11 H11B 109.5(2)
H11A C11 H11B 109.5
C8 C11 H11C 109.5(2)
H11A C11 H11C 109.5
H11B C11 H11C 109.5
O4' C12 O4 30.0(7)
O4' C12 O3 121.1(8)
O4 C12 O3 122.3(8)
O4' C12 C13 125.4(8)
O4 C12 C13 124.1(8)
O3 C12 C13 110.8(3)
C12 C13 H13A 109.5(2)
C12 C13 H13B 109.5(2)
H13A C13 H13B 109.5
C12 C13 H13C 109.5(2)
H13A C13 H13C 109.5
H13B C13 H13C 109.5

loop_
_geom_bond_atom_site_label_1
_geom_bond_atom_site_label_2
_geom_bond_distance
O1 C1 1.197(4)
O2 C1 1.352(4)
O2 C9 1.448(4)
O3 C12 1.334(5)
O3 C3 1.462(4)
O4 O4' 0.631(14)
O4 C12 1.247(14)
O4' C12 1.18(2)
O5 C7 1.443(3)
O5 H5 0.84
C1 C2 1.500(5)
C2 C3 1.519(5)
C2 H2A 0.99
C2 H2B 0.99
C3 C4 1.511(5)
C3 H3 1.00
C4 C5 1.324(4)
C4 C10 1.511(4)
C5 C6 1.505(4)
C5 H5A 0.95
C6 C7 1.530(4)
C6 H6A 0.99
C6 H6B 0.99
C7 C8 1.528(4)
C7 H7 1.00
C8 C9 1.525(4)
C8 C11 1.539(4)
C8 H8 1.00
C9 H9A 0.99
C9 H9B 0.99
C10 H10A 0.98
C10 H10B 0.98
C10 H10C 0.98
C11 H11A 0.98
C11 H11B 0.98
C11 H11C 0.98
C12 C13 1.494(5)
C13 H13A 0.98
C13 H13B 0.98
C13 H13C 0.98

loop_
_geom_torsion_atom_site_label_1
_geom_torsion_atom_site_label_2
_geom_torsion_atom_site_label_3
_geom_torsion_atom_site_label_4
_geom_torsion
C12 O4 O4' C12 0.0
C9 O2 C1 O1 -9.2(5)
C9 O2 C1 C2 169.9(2)
O1 C1 C2 C3 126.6(4)
O2 C1 C2 C3 -52.4(4)
C12 O3 C3 C4 119.9(3)
C12 O3 C3 C2 -119.2(3)
C1 C2 C3 O3 -172.2(3)
C1 C2 C3 C4 -53.9(4)
O3 C3 C4 C5 -139.2(3)
C2 C3 C4 C5 104.3(4)
O3 C3 C4 C10 44.4(4)
C2 C3 C4 C10 -72.1(4)
C3 C4 C5 C6 2.9(5)
C10 C4 C5 C6 179.2(3)
C4 C5 C6 C7 -125.9(3)
C5 C6 C7 O5 179.7(2)
C5 C6 C7 C8 56.4(3)
O5 C7 C8 C9 -61.9(3)
C6 C7 C8 C9 61.8(3)
O5 C7 C8 C11 60.7(3)
C6 C7 C8 C11 -175.7(2)
C1 O2 C9 C8 -79.4(3)
C7 C8 C9 O2 -64.3(3)
C11 C8 C9 O2 171.6(2)
O4 O4' C12 O4 0.000(3)
O4 O4' C12 O3 101.8(26)
O4 O4' C12 C13 -98.4(26)
O4' O4 C12 O4' 0.000(3)
O4' O4 C12 O3 -97.3(27)
O4' O4 C12 C13 103.0(26)
C3 O3 C12 O4' -20.9(9)
C3 O3 C12 O4 14.5(8)
C3 O3 C12 C13 176.6(3)
